data_4086702
loop_
_publ_author_name
'Spisak, Sarah N.'
'Li, Jingbai'
'Rogachev, Andrey Yu.'
'Wei, Zheng'
'Papaianina, Olena'
'Amsharov, Konstantin'
'Rybalchenko, Alexey V.'
'Goryunkov, Alexey A.'
'Petrukhina, Marina A.'

_publ_section_title
;
 From Corannulene to Indacenopicene: Effect of Carbon Framework Topology
 on Aromaticity and Reduction Limits
;
_journal_issue 18
_journal_name_full Organometallics
_journal_page_first 3105
_journal_paper_doi 10.1021/acs.organomet.6b00395
_journal_volume 35
_journal_year 2016
_chemical_formula_sum 'C42 H44 Cs2 O7'
_chemical_formula_weight 926.59
_chemical_name_systematic
; 
 ? 
;
_space_group_crystal_system triclinic
_space_group_IT_number 2
_space_group_name_Hall '-P 1'
_space_group_name_H-M_alt 'P -1'
_symmetry_space_group_name_Hall '-P 1'
_symmetry_space_group_name_H-M 'P -1'
_atom_sites_solution_hydrogens geom
_atom_sites_solution_primary direct
_atom_sites_solution_secondary difmap
_audit_creation_method SHELXL-97
_cell_angle_alpha 92.756(2)
_cell_angle_beta 106.607(2)
_cell_angle_gamma 112.989(2)
_cell_formula_units_Z 2
_cell_length_a 11.0410(5)
_cell_length_b 11.6020(5)
_cell_length_c 16.6071(7)
_cell_measurement_reflns_used 9986
_cell_measurement_temperature 100(2)
_cell_measurement_theta_max 74.60
_cell_measurement_theta_min 4.20
_cell_volume 1845.68(15)
_computing_cell_refinement 'SAINT V.8.27 (Bruker AXS Inc., 2012)'
_computing_data_collection 'APEX2 v.2014.1-1 (Bruker AXS Inc., 2014)'
_computing_data_reduction 'SAINT V.8.27 (Bruker AXS Inc., 2012)'
_computing_molecular_graphics 'SHELXTL Ver. 6.14'
_computing_publication_material 'SHELXTL Ver. 6.14'
_computing_structure_refinement 'SHELXL-97 (Sheldrick, 2008)'
_computing_structure_solution 'SHELXS-97 (Sheldrick, 2008)'
_diffrn_ambient_temperature 100(2)
_diffrn_measured_fraction_theta_full 0.995
_diffrn_measured_fraction_theta_max 0.992
_diffrn_measurement_device_type 'Bruker D8 Venture PHOTON 100 CMOS'
_diffrn_measurement_method 'omega and phi scans'
_diffrn_radiation_monochromator mirrors
_diffrn_radiation_source 'INCOATEC ImuS micro-focus source'
_diffrn_radiation_type CuK\a
_diffrn_radiation_wavelength 1.54178
_diffrn_reflns_av_R_equivalents 0.0741
_diffrn_reflns_av_sigmaI/netI 0.0458
_diffrn_reflns_limit_h_max 13
_diffrn_reflns_limit_h_min -13
_diffrn_reflns_limit_k_max 14
_diffrn_reflns_limit_k_min -14
_diffrn_reflns_limit_l_max 20
_diffrn_reflns_limit_l_min -20
_diffrn_reflns_number 44466
_diffrn_reflns_theta_full 68.00
_diffrn_reflns_theta_max 74.90
_diffrn_reflns_theta_min 2.82
_exptl_absorpt_coefficient_mu 15.813
_exptl_absorpt_correction_T_max 0.4040
_exptl_absorpt_correction_T_min 0.3008
_exptl_absorpt_correction_type multi-scan
_exptl_absorpt_process_details 'SADABS V2012/1 (Bruker AXS Inc.)'
_exptl_crystal_colour dark-green
_exptl_crystal_density_diffrn 1.667
_exptl_crystal_density_meas ?
_exptl_crystal_density_method none
_exptl_crystal_description block
_exptl_crystal_F_000 924
_exptl_crystal_size_max 0.10
_exptl_crystal_size_mid 0.10
_exptl_crystal_size_min 0.07
_refine_diff_density_max 2.050
_refine_diff_density_min -0.982
_refine_diff_density_rms 0.142
_refine_ls_extinction_coef noref
_refine_ls_extinction_method none
_refine_ls_goodness_of_fit_ref 1.055
_refine_ls_hydrogen_treatment constr
_refine_ls_matrix_type full
_refine_ls_number_parameters 695
_refine_ls_number_reflns 7388
_refine_ls_number_restraints 1185
_refine_ls_restrained_S_all 0.982
_refine_ls_R_factor_all 0.0727
_refine_ls_R_factor_gt 0.0588
_refine_ls_shift/su_max 0.000
_refine_ls_shift/su_mean 0.000
_refine_ls_structure_factor_coef Fsqd
_refine_ls_weighting_details 'calc w=1/[\s^2^(Fo^2^)+(0.0647P)^2^+8.4493P] where P=(Fo^2^+2Fc^2^)/3'
_refine_ls_weighting_scheme calc
_refine_ls_wR_factor_gt 0.1472
_refine_ls_wR_factor_ref 0.1557
_reflns_number_gt 5969
_reflns_number_total 7388
_reflns_threshold_expression >2sigma(I)
_cod_data_source_file om6b00395_si_002.cif
_cod_data_source_block 4
_cod_depositor_comments
;
The following automatic conversions were performed:

'_exptl_crystal_density_meas' value 'not measured' was changed to '?'
- the value is perceived as not measured.

Automatic conversion script
Id: cif_fix_values 4268 2015-11-12 08:31:59Z antanas 
;
_cod_original_cell_volume 1845.68(14)
_cod_database_code 4086702

loop_
_symmetry_equiv_pos_as_xyz
'x, y, z'
'-x, -y, -z'

loop_
_atom_site_label
_atom_site_type_symbol
_atom_site_fract_x
_atom_site_fract_y
_atom_site_fract_z
_atom_site_U_iso_or_equiv
_atom_site_adp_type
_atom_site_occupancy
_atom_site_symmetry_multiplicity
_atom_site_calc_flag
_atom_site_refinement_flags
_atom_site_disorder_assembly
_atom_site_disorder_group
Cs1 Cs 0.55989(5) 0.49291(4) 0.40330(3) 0.05488(16) Uani 1 1 d . . .
Cs2 Cs 0.42475(5) -0.02116(4) 0.09303(2) 0.04934(14) Uani 1 1 d . . .
O2 O 0.5852(6) 0.3172(5) 0.5651(3) 0.0646(14) Uani 1 1 d . . .
O3 O 0.3258(6) 0.2510(5) 0.4413(4) 0.0648(15) Uani 1 1 d . . .
O4 O 0.2203(5) 0.4297(5) 0.4026(3) 0.0610(13) Uani 1 1 d . . .
O5 O 0.6408(5) -0.1354(5) 0.0686(3) 0.0497(11) Uani 1 1 d . . .
O6 O 0.7874(5) 0.1283(5) 0.1053(3) 0.0477(10) Uani 1 1 d . . .
O7 O 0.6143(5) 0.2522(4) 0.0572(3) 0.0494(11) Uani 1 1 d . . .
C1 C 0.6104(13) 0.3402(13) 0.2525(13) 0.040(3) Uani 0.540(5) 1 d PDU A 1
C2 C 0.3909(13) 0.1962(14) 0.2208(13) 0.042(3) Uani 0.540(5) 1 d PDU A 1
C3 C 0.4746(13) 0.3152(12) 0.2075(8) 0.039(2) Uani 0.540(5) 1 d PDU A 1
C4 C 0.2741(14) 0.3539(13) 0.1523(12) 0.040(3) Uani 0.540(5) 1 d PDU A 1
H4 H 0.2289 0.4055 0.1291 0.049 Uiso 0.540(5) 1 calc PR A 1
C5 C 0.5279(13) 0.5370(11) 0.2022(10) 0.037(3) Uani 0.540(5) 1 d PDU A 1
C6 C 0.6693(15) 0.5566(12) 0.2419(8) 0.036(2) Uani 0.540(5) 1 d PDU A 1
C7 C 0.6254(13) 0.2453(11) 0.3005(8) 0.040(2) Uani 0.540(5) 1 d PDU A 1
C8 C 0.4125(16) 0.0345(14) 0.3054(15) 0.055(4) Uani 0.540(5) 1 d PDU A 1
H8 H 0.4623 -0.0035 0.3427 0.066 Uiso 0.540(5) 1 calc PR A 1
C9 C 0.8400(12) 0.5068(12) 0.3380(8) 0.039(2) Uani 0.540(5) 1 d PDU A 1
C10 C 0.6158(13) 0.7669(13) 0.2526(8) 0.044(2) Uani 0.540(5) 1 d PDU A 1
H10 H 0.5981 0.8407 0.2499 0.053 Uiso 0.540(5) 1 calc PR A 1
C11 C 0.8833(14) 0.6463(13) 0.3533(9) 0.042(2) Uani 0.540(5) 1 d PDU A 1
C12 C 0.7138(10) 0.4630(10) 0.2703(7) 0.039(2) Uani 0.540(5) 1 d PDU A 1
C13 C 0.9887(13) 0.7514(13) 0.4149(8) 0.045(3) Uani 0.540(5) 1 d PDU A 1
H13 H 1.0650 0.7448 0.4556 0.054 Uiso 0.540(5) 1 calc PR A 1
C14 C 0.5079(14) 0.6518(12) 0.2087(8) 0.043(2) Uani 0.540(5) 1 d PDU A 1
H14 H 0.4179 0.6484 0.1819 0.051 Uiso 0.540(5) 1 calc PR A 1
C15 C 0.4227(11) 0.4080(10) 0.1808(6) 0.039(2) Uani 0.540(5) 1 d PDU A 1
C16 C 0.7730(12) 0.6689(12) 0.2952(7) 0.036(2) Uani 0.540(5) 1 d PDU A 1
C17 C 0.4856(12) 0.1505(11) 0.2791(7) 0.043(2) Uani 0.540(5) 1 d PDU A 1
C18 C 0.7515(13) 0.7829(12) 0.3017(8) 0.042(2) Uani 0.540(5) 1 d PDU A 1
C19 C 0.1937(12) 0.2324(11) 0.1563(7) 0.046(2) Uani 0.540(5) 1 d PDU A 1
H19 H 0.0956 0.2010 0.1301 0.055 Uiso 0.540(5) 1 calc PR A 1
C20 C 0.8630(14) 0.4119(12) 0.3836(10) 0.042(3) Uani 0.540(5) 1 d PDU A 1
H20 H 0.9496 0.4347 0.4276 0.051 Uiso 0.540(5) 1 calc PR A 1
C21 C 0.7611(12) 0.2858(12) 0.3652(7) 0.041(2) Uani 0.540(5) 1 d PDU A 1
H21 H 0.7818 0.2252 0.3961 0.049 Uiso 0.540(5) 1 calc PR A 1
C22 C 0.8629(14) 0.8862(13) 0.3632(9) 0.046(3) Uani 0.540(5) 1 d PDU A 1
H22 H 0.8597 0.9667 0.3697 0.056 Uiso 0.540(5) 1 calc PR A 1
C23 C 0.2485(12) 0.1472(10) 0.1983(7) 0.045(2) Uani 0.540(5) 1 d PDU A 1
C24 C 0.1841(14) 0.0316(12) 0.2230(9) 0.058(3) Uani 0.540(5) 1 d PDU A 1
H24 H 0.0853 -0.0119 0.2052 0.070 Uiso 0.540(5) 1 calc PR A 1
C25 C 0.2703(13) -0.0200(10) 0.2758(8) 0.056(3) Uani 0.540(5) 1 d PDU A 1
H25 H 0.2244 -0.0991 0.2916 0.067 Uiso 0.540(5) 1 calc PR A 1
C26 C 0.9746(14) 0.8700(13) 0.4129(8) 0.054(3) Uani 0.540(5) 1 d PDU A 1
H26 H 1.0504 0.9436 0.4497 0.064 Uiso 0.540(5) 1 calc PR A 1
C1X C 0.5928(14) 0.5080(12) 0.2191(9) 0.035(2) Uani 0.460(5) 1 d PDU . 2
C2X C 0.7273(14) 0.7103(13) 0.2812(9) 0.042(3) Uani 0.460(5) 1 d PDU . 2
C3X C 0.7266(14) 0.5903(13) 0.2690(10) 0.037(3) Uani 0.460(5) 1 d PDU . 2
C4X C 0.9433(17) 0.6653(16) 0.3812(12) 0.052(3) Uani 0.460(5) 1 d PDU . 2
H4X H 1.0198 0.6545 0.4183 0.063 Uiso 0.460(5) 1 calc PR A 2
C5X C 0.7837(13) 0.4214(13) 0.3212(9) 0.045(3) Uani 0.460(5) 1 d PDU . 2
C6X C 0.6464(15) 0.3392(15) 0.2662(14) 0.042(3) Uani 0.460(5) 1 d PDU . 2
C7X C 0.4980(14) 0.5657(13) 0.2008(13) 0.037(3) Uani 0.460(5) 1 d PDU . 2
C8X C 0.5666(16) 0.8111(12) 0.2563(9) 0.047(3) Uani 0.460(5) 1 d PDU . 2
H8X H 0.4784 0.8123 0.2311 0.056 Uiso 0.460(5) 1 calc PR A 2
C9X C 0.4067(14) 0.2917(12) 0.2006(10) 0.042(3) Uani 0.460(5) 1 d PDU . 2
C10X C 0.7766(17) 0.2290(16) 0.3789(11) 0.064(3) Uani 0.460(5) 1 d PDU . 2
H10X H 0.8279 0.1887 0.4125 0.077 Uiso 0.460(5) 1 calc PR A 2
C11X C 0.4196(16) 0.1835(15) 0.2391(16) 0.053(3) Uani 0.460(5) 1 d PDU . 2
C12X C 0.5473(13) 0.3782(11) 0.2189(8) 0.036(2) Uani 0.460(5) 1 d PDU . 2
C13X C 0.3304(19) 0.0644(14) 0.2500(11) 0.072(4) Uani 0.460(5) 1 d PDU . 2
H13X H 0.2319 0.0321 0.2258 0.086 Uiso 0.460(5) 1 calc PR A 2
C14X C 0.848(2) 0.3553(18) 0.3767(13) 0.058(4) Uani 0.460(5) 1 d PDU . 2
H14X H 0.9424 0.3999 0.4126 0.070 Uiso 0.460(5) 1 calc PR A 2
C15X C 0.8295(13) 0.5550(13) 0.3233(10) 0.042(3) Uani 0.460(5) 1 d PDU . 2
C16X C 0.5671(16) 0.2179(13) 0.2762(12) 0.053(3) Uani 0.460(5) 1 d PDU . 2
C17X C 0.5844(16) 0.6970(13) 0.2395(10) 0.048(3) Uani 0.460(5) 1 d PDU . 2
C18X C 0.6332(17) 0.1542(14) 0.3353(10) 0.065(3) Uani 0.460(5) 1 d PDU . 2
C19X C 0.9469(16) 0.7834(15) 0.3856(10) 0.050(3) Uani 0.460(5) 1 d PDU . 2
H19X H 1.0300 0.8514 0.4221 0.061 Uiso 0.460(5) 1 calc PR A 2
C20X C 0.3095(15) 0.3460(16) 0.1731(15) 0.050(4) Uani 0.460(5) 1 d PDU . 2
H20X H 0.2125 0.2920 0.1546 0.060 Uiso 0.460(5) 1 calc PR A 2
C21X C 0.3528(12) 0.4766(12) 0.1724(8) 0.045(3) Uani 0.460(5) 1 d PDU . 2
H21X H 0.2838 0.5078 0.1524 0.054 Uiso 0.460(5) 1 calc PR A 2
C22X C 0.536(2) 0.0346(15) 0.3396(12) 0.081(4) Uani 0.460(5) 1 d PDU . 2
H22X H 0.5696 -0.0195 0.3711 0.097 Uiso 0.460(5) 1 calc PR A 2
C23X C 0.8339(16) 0.8145(14) 0.3389(10) 0.049(3) Uani 0.460(5) 1 d PDU . 2
C24X C 0.8102(16) 0.9245(13) 0.3499(10) 0.053(3) Uani 0.460(5) 1 d PDU . 2
H24X H 0.8828 1.0016 0.3846 0.063 Uiso 0.460(5) 1 calc PR A 2
C25X C 0.6751(17) 0.9171(13) 0.3077(10) 0.061(4) Uani 0.460(5) 1 d PDU . 2
H25X H 0.6597 0.9912 0.3161 0.073 Uiso 0.460(5) 1 calc PR A 2
C26X C 0.397(2) -0.007(2) 0.300(2) 0.080(6) Uani 0.460(5) 1 d PDU . 2
H26X H 0.3388 -0.0889 0.3063 0.097 Uiso 0.460(5) 1 calc PR A 2
O1 O 0.1610(6) -0.2663(7) 0.0894(4) 0.0841(19) Uani 1 1 d U A .
C27 C 0.1332(10) -0.3323(9) 0.1574(6) 0.074(2) Uani 1 1 d U . .
H27A H 0.2111 -0.2900 0.2117 0.089 Uiso 1 1 calc R A .
H27B H 0.1191 -0.4217 0.1443 0.089 Uiso 1 1 calc R . .
C28 C 0.0037(11) -0.3262(10) 0.1627(7) 0.089(3) Uani 1 1 d U A .
H28A H 0.0246 -0.2457 0.1985 0.107 Uiso 1 1 calc R . .
H28B H -0.0495 -0.3990 0.1859 0.107 Uiso 1 1 calc R . .
C29 C -0.0748(10) -0.3330(10) 0.0706(7) 0.084(3) Uani 1 1 d U . .
H29A H -0.1235 -0.4217 0.0389 0.101 Uiso 1 1 calc R A .
H29B H -0.1434 -0.2964 0.0659 0.101 Uiso 1 1 calc R . .
C30 C 0.0347(10) -0.2575(13) 0.0404(7) 0.105(4) Uani 1 1 d U A .
H30A H 0.0478 -0.1678 0.0475 0.126 Uiso 1 1 calc R . .
H30B H 0.0110 -0.2892 -0.0210 0.126 Uiso 1 1 calc R . .
C31 C 0.5956(8) -0.2605(7) 0.0242(5) 0.0541(17) Uani 1 1 d . . .
H31A H 0.6347 -0.3090 0.0627 0.065 Uiso 1 1 calc R A .
H31B H 0.6300 -0.2560 -0.0250 0.065 Uiso 1 1 calc R . .
C32 C 0.7871(8) -0.0764(8) 0.1088(5) 0.0587(19) Uani 1 1 d . . .
H32A H 0.8343 -0.0635 0.0653 0.070 Uiso 1 1 calc R A .
H32B H 0.8175 -0.1307 0.1463 0.070 Uiso 1 1 calc R . .
C33 C 0.8242(8) 0.0495(8) 0.1607(5) 0.063(2) Uani 1 1 d . A .
H33A H 0.7735 0.0365 0.2024 0.076 Uiso 1 1 calc R . .
H33B H 0.9255 0.0907 0.1927 0.076 Uiso 1 1 calc R . .
C34 C 0.8174(7) 0.2474(7) 0.1520(4) 0.0521(17) Uani 1 1 d . A .
H34A H 0.9195 0.2962 0.1786 0.063 Uiso 1 1 calc R . .
H34B H 0.7757 0.2335 0.1982 0.063 Uiso 1 1 calc R . .
C35 C 0.7600(8) 0.3203(7) 0.0944(5) 0.0595(19) Uani 1 1 d . . .
H35A H 0.7823 0.4039 0.1269 0.071 Uiso 1 1 calc R A .
H35B H 0.8032 0.3358 0.0489 0.071 Uiso 1 1 calc R . .
C36 C 0.5575(8) 0.3262(7) 0.0064(5) 0.0569(18) Uani 1 1 d . . .
H36A H 0.5917 0.3390 -0.0429 0.068 Uiso 1 1 calc R A .
H36B H 0.5882 0.4108 0.0408 0.068 Uiso 1 1 calc R . .
C37 C 0.1977(9) 0.5157(9) 0.3515(5) 0.070(2) Uani 1 1 d . . .
H37A H 0.0965 0.4917 0.3264 0.084 Uiso 1 1 calc R . .
H37B H 0.2355 0.5147 0.3042 0.084 Uiso 1 1 calc R . .
C38 C 0.1509(8) 0.3008(8) 0.3574(5) 0.068(2) Uani 1 1 d . A .
H38A H 0.1822 0.2943 0.3078 0.082 Uiso 1 1 calc R . .
H38B H 0.0490 0.2750 0.3357 0.082 Uiso 1 1 calc R . .
C39 C 0.1812(9) 0.2169(8) 0.4130(6) 0.074(3) Uani 1 1 d . . .
H39A H 0.1501 0.2233 0.4627 0.089 Uiso 1 1 calc R A .
H39B H 0.1303 0.1278 0.3819 0.089 Uiso 1 1 calc R . .
C40 C 0.3617(10) 0.1615(7) 0.4877(6) 0.074(3) Uani 1 1 d . . .
H40A H 0.3101 0.0752 0.4523 0.089 Uiso 1 1 calc R A .
H40B H 0.3361 0.1594 0.5403 0.089 Uiso 1 1 calc R . .
C41 C 0.5122(11) 0.2006(8) 0.5099(6) 0.074(3) Uani 1 1 d . A .
H41A H 0.5375 0.1356 0.5375 0.089 Uiso 1 1 calc R . .
H41B H 0.5379 0.2073 0.4574 0.089 Uiso 1 1 calc R . .
C42 C 0.7315(10) 0.3551(9) 0.5951(6) 0.073(2) Uani 1 1 d . . .
H42A H 0.7655 0.3556 0.5460 0.087 Uiso 1 1 calc R . .
H42B H 0.7532 0.2938 0.6293 0.087 Uiso 1 1 calc R . .

loop_
_atom_site_aniso_label
_atom_site_aniso_U_11
_atom_site_aniso_U_22
_atom_site_aniso_U_33
_atom_site_aniso_U_23
_atom_site_aniso_U_13
_atom_site_aniso_U_12
Cs1 0.0720(3) 0.0470(2) 0.0407(2) 0.00224(16) 0.0373(2) 0.00761(19)
Cs2 0.0627(3) 0.0572(3) 0.0374(2) 0.00991(17) 0.02141(18) 0.0312(2)
O2 0.091(4) 0.063(3) 0.057(3) 0.017(3) 0.041(3) 0.038(3)
O3 0.075(4) 0.047(3) 0.064(3) 0.005(2) 0.040(3) 0.006(3)
O4 0.059(3) 0.077(3) 0.049(3) 0.011(3) 0.026(2) 0.024(3)
O5 0.058(3) 0.062(3) 0.037(2) 0.011(2) 0.015(2) 0.033(2)
O6 0.049(3) 0.060(3) 0.039(2) 0.006(2) 0.0135(19) 0.028(2)
O7 0.054(3) 0.052(3) 0.047(3) 0.010(2) 0.020(2) 0.024(2)
C1 0.038(5) 0.055(5) 0.036(7) 0.005(5) 0.012(5) 0.029(4)
C2 0.048(5) 0.044(6) 0.033(8) -0.001(5) 0.009(5) 0.023(4)
C3 0.043(5) 0.049(5) 0.028(5) 0.000(5) 0.011(6) 0.024(4)
C4 0.047(6) 0.055(5) 0.029(9) 0.005(5) 0.013(6) 0.031(5)
C5 0.047(6) 0.052(5) 0.020(5) 0.010(5) 0.012(5) 0.026(4)
C6 0.040(6) 0.052(5) 0.027(7) 0.013(5) 0.018(5) 0.025(5)
C7 0.055(5) 0.044(5) 0.027(6) 0.000(4) 0.013(5) 0.028(4)
C8 0.070(6) 0.042(8) 0.045(8) 0.001(7) 0.010(6) 0.023(5)
C9 0.039(5) 0.054(5) 0.036(6) 0.010(5) 0.018(4) 0.026(5)
C10 0.060(6) 0.049(6) 0.042(6) 0.030(6) 0.024(5) 0.034(5)
C11 0.037(7) 0.057(5) 0.037(7) 0.014(4) 0.017(5) 0.023(5)
C12 0.038(5) 0.056(4) 0.037(5) 0.009(4) 0.023(4) 0.026(4)
C13 0.035(6) 0.057(6) 0.044(7) 0.016(5) 0.015(5) 0.018(5)
C14 0.048(6) 0.056(6) 0.035(7) 0.021(5) 0.017(5) 0.029(5)
C15 0.042(5) 0.058(5) 0.020(4) 0.009(4) 0.006(4) 0.026(4)
C16 0.040(5) 0.047(5) 0.031(5) 0.017(4) 0.019(4) 0.022(4)
C17 0.049(5) 0.046(5) 0.037(6) -0.002(4) 0.011(4) 0.025(4)
C18 0.047(6) 0.045(6) 0.046(7) 0.021(5) 0.025(4) 0.022(5)
C19 0.041(5) 0.056(6) 0.036(6) 0.003(5) 0.007(4) 0.021(4)
C20 0.040(6) 0.052(6) 0.046(7) 0.005(6) 0.016(5) 0.029(5)
C21 0.050(6) 0.046(6) 0.038(6) 0.006(5) 0.015(4) 0.031(5)
C22 0.057(7) 0.039(6) 0.050(7) 0.019(5) 0.028(5) 0.020(5)
C23 0.048(5) 0.045(5) 0.037(6) -0.002(4) 0.009(4) 0.019(4)
C24 0.055(6) 0.048(6) 0.054(8) 0.004(5) 0.008(5) 0.012(5)
C25 0.065(6) 0.027(5) 0.045(7) -0.003(4) 0.006(6) -0.001(5)
C26 0.057(7) 0.054(6) 0.047(7) 0.016(5) 0.022(5) 0.016(6)
C1X 0.034(6) 0.048(5) 0.029(6) 0.013(5) 0.016(5) 0.018(4)
C2X 0.055(6) 0.040(5) 0.041(7) 0.021(5) 0.031(5) 0.019(5)
C3X 0.046(7) 0.047(6) 0.021(8) 0.010(5) 0.016(5) 0.018(5)
C4X 0.036(9) 0.075(7) 0.048(10) 0.012(7) 0.018(6) 0.023(6)
C5X 0.043(6) 0.073(6) 0.045(7) 0.014(6) 0.020(5) 0.045(5)
C6X 0.054(6) 0.058(6) 0.036(9) 0.010(5) 0.029(6) 0.036(5)
C7X 0.055(6) 0.046(6) 0.024(6) 0.015(6) 0.018(6) 0.033(4)
C8X 0.066(7) 0.041(6) 0.052(8) 0.033(5) 0.034(6) 0.029(5)
C9X 0.047(6) 0.049(6) 0.031(6) -0.006(5) 0.021(6) 0.016(5)
C10X 0.096(8) 0.081(8) 0.056(9) 0.022(7) 0.038(7) 0.069(7)
C11X 0.076(7) 0.045(6) 0.040(11) -0.002(6) 0.031(8) 0.020(6)
C12X 0.040(6) 0.048(5) 0.030(6) 0.004(5) 0.017(5) 0.024(4)
C13X 0.096(8) 0.052(6) 0.056(8) -0.005(6) 0.037(7) 0.012(6)
C14X 0.069(9) 0.084(9) 0.049(9) 0.019(10) 0.025(7) 0.054(7)
C15X 0.036(6) 0.064(6) 0.037(7) 0.008(6) 0.019(5) 0.029(5)
C16X 0.076(7) 0.053(7) 0.045(9) 0.006(6) 0.031(7) 0.035(5)
C17X 0.067(7) 0.044(6) 0.037(8) 0.019(6) 0.021(6) 0.025(5)
C18X 0.105(7) 0.059(7) 0.060(8) 0.020(6) 0.049(6) 0.048(6)
C19X 0.051(7) 0.063(7) 0.040(8) 0.008(7) 0.029(5) 0.018(6)
C20X 0.038(7) 0.070(7) 0.030(10) 0.002(7) 0.006(7) 0.015(6)
C21X 0.046(5) 0.072(6) 0.019(5) 0.008(5) 0.002(5) 0.032(5)
C22X 0.131(9) 0.061(8) 0.078(11) 0.020(8) 0.059(9) 0.049(7)
C23X 0.057(7) 0.049(7) 0.045(8) 0.013(6) 0.030(5) 0.018(6)
C24X 0.064(7) 0.039(6) 0.061(9) 0.018(6) 0.043(6) 0.012(6)
C25X 0.084(9) 0.046(6) 0.066(10) 0.022(6) 0.037(7) 0.031(6)
C26X 0.127(9) 0.047(11) 0.060(11) 0.006(10) 0.046(10) 0.020(8)
O1 0.064(3) 0.137(6) 0.057(4) 0.027(3) 0.030(3) 0.041(4)
C27 0.100(6) 0.075(5) 0.063(5) 0.019(4) 0.031(4) 0.049(5)
C28 0.102(7) 0.082(6) 0.087(6) 0.015(5) 0.063(5) 0.021(5)
C29 0.075(5) 0.086(6) 0.105(7) 0.027(5) 0.042(5) 0.039(5)
C30 0.070(6) 0.152(9) 0.091(7) 0.051(6) 0.031(5) 0.038(6)
C31 0.073(5) 0.063(4) 0.044(4) 0.017(3) 0.023(3) 0.043(4)
C32 0.060(5) 0.073(5) 0.053(4) 0.012(4) 0.013(3) 0.042(4)
C33 0.058(5) 0.079(5) 0.049(4) 0.004(4) 0.002(3) 0.037(4)
C34 0.042(4) 0.064(4) 0.047(4) -0.002(3) 0.015(3) 0.020(3)
C35 0.061(5) 0.050(4) 0.066(5) 0.004(3) 0.030(4) 0.016(3)
C36 0.071(5) 0.054(4) 0.055(4) 0.021(3) 0.024(4) 0.032(4)
C37 0.070(5) 0.101(7) 0.055(5) 0.019(5) 0.030(4) 0.045(5)
C38 0.047(4) 0.076(5) 0.057(5) -0.009(4) 0.019(4) 0.004(4)
C39 0.073(6) 0.053(4) 0.074(6) -0.008(4) 0.042(5) -0.007(4)
C40 0.105(7) 0.042(4) 0.081(6) 0.020(4) 0.056(5) 0.019(4)
C41 0.122(8) 0.051(4) 0.074(6) 0.026(4) 0.059(6) 0.039(5)
C42 0.093(7) 0.096(7) 0.062(5) 0.036(5) 0.041(5) 0.060(6)

loop_
_atom_type_symbol
_atom_type_description
_atom_type_scat_dispersion_real
_atom_type_scat_dispersion_imag
_atom_type_scat_source
C C 0.0181 0.0091 'International Tables Vol C Tables 4.2.6.8 and 6.1.1.4'
H H 0.0000 0.0000 'International Tables Vol C Tables 4.2.6.8 and 6.1.1.4'
Cs Cs -0.7457 7.9052 'International Tables Vol C Tables 4.2.6.8 and 6.1.1.4'
O O 0.0492 0.0322 'International Tables Vol C Tables 4.2.6.8 and 6.1.1.4'

loop_
_geom_angle_atom_site_label_1
_geom_angle_atom_site_label_2
_geom_angle_atom_site_label_3
_geom_angle
_geom_angle_site_symmetry_1
_geom_angle_site_symmetry_3
C1X Cs1 C12X 25.0(3) . .
C1X Cs1 O3 122.6(2) . .
C12X Cs1 O3 100.8(2) . .
C1X Cs1 C12 29.8(3) . .
C12X Cs1 C12 29.4(3) . .
O3 Cs1 C12 122.1(2) . .
C1X Cs1 C6 13.8(3) . .
C12X Cs1 C6 34.6(3) . .
O3 Cs1 C6 135.0(3) . .
C12 Cs1 C6 25.1(3) . .
C1X Cs1 C3X 24.7(3) . .
C12X Cs1 C3X 43.3(3) . .
O3 Cs1 C3X 144.0(3) . .
C12 Cs1 C3X 25.5(3) . .
C6 Cs1 C3X 10.9(2) . .
C1X Cs1 O4 134.0(3) . 2_666
C12X Cs1 O4 135.6(2) . 2_666
O3 Cs1 O4 94.60(14) . 2_666
C12 Cs1 O4 109.2(2) . 2_666
C6 Cs1 O4 120.8(3) . 2_666
C3X Cs1 O4 110.1(2) . 2_666
C1X Cs1 O2 107.4(3) . 2_666
C12X Cs1 O2 124.8(2) . 2_666
O3 Cs1 O2 93.05(14) . 2_666
C12 Cs1 O2 133.8(2) . 2_666
C6 Cs1 O2 108.8(2) . 2_666
C3X Cs1 O2 109.6(3) . 2_666
O4 Cs1 O2 95.33(14) 2_666 2_666
C1X Cs1 C1 38.0(4) . .
C12X Cs1 C1 17.9(3) . .
O3 Cs1 C1 97.9(3) . .
C12 Cs1 C1 24.5(3) . .
C6 Cs1 C1 42.4(3) . .
C3X Cs1 C1 47.5(3) . .
O4 Cs1 C1 119.1(2) 2_666 .
O2 Cs1 C1 142.6(3) 2_666 .
C1X Cs1 C5 15.4(3) . .
C12X Cs1 C5 34.7(3) . .
O3 Cs1 C5 119.9(2) . .
C12 Cs1 C5 45.2(3) . .
C6 Cs1 C5 25.0(3) . .
C3X Cs1 C5 34.8(3) . .
O4 Cs1 C5 144.0(2) 2_666 .
O2 Cs1 C5 93.0(2) 2_666 .
C1 Cs1 C5 50.8(4) . .
C1X Cs1 C6X 42.0(3) . .
C12X Cs1 C6X 24.2(3) . .
O3 Cs1 C6X 99.3(3) . .
C12 Cs1 C6X 22.9(3) . .
C6 Cs1 C6X 44.2(4) . .
C3X Cs1 C6X 47.7(4) . .
O4 Cs1 C6X 112.3(3) 2_666 .
O2 Cs1 C6X 148.5(3) 2_666 .
C1 Cs1 C6X 6.8(3) . .
C5 Cs1 C6X 55.8(3) . .
C1X Cs1 O3 124.7(2) . 2_666
C12X Cs1 O3 149.2(2) . 2_666
O3 Cs1 O3 109.47(10) . 2_666
C12 Cs1 O3 126.2(2) . 2_666
C6 Cs1 O3 114.6(3) . 2_666
C3X Cs1 O3 106.5(3) . 2_666
O4 Cs1 O3 49.02(15) 2_666 2_666
O2 Cs1 O3 49.28(15) 2_666 2_666
C1 Cs1 O3 150.3(2) . 2_666
C5 Cs1 O3 119.0(2) . 2_666
C6X Cs1 O3 146.0(3) . 2_666
O1 Cs2 O7 160.93(15) . .
O1 Cs2 O5 103.29(15) . .
O7 Cs2 O5 90.93(12) . .
O1 Cs2 O6 71.44(14) . 2_655
O7 Cs2 O6 95.00(12) . 2_655
O5 Cs2 O6 94.94(11) . 2_655
O1 Cs2 C13X 76.0(3) . .
O7 Cs2 C13X 101.9(3) . .
O5 Cs2 C13X 138.2(3) . .
O6 Cs2 C13X 122.8(3) 2_655 .
O1 Cs2 C11X 99.5(3) . .
O7 Cs2 C11X 77.5(3) . .
O5 Cs2 C11X 137.2(3) . .
O6 Cs2 C11X 126.8(3) 2_655 .
C13X Cs2 C11X 24.4(3) . .
O1 Cs2 C17 99.7(2) . .
O7 Cs2 C17 83.2(2) . .
O5 Cs2 C17 121.0(2) . .
O6 Cs2 C17 144.0(2) 2_655 .
C13X Cs2 C17 26.4(3) . .
C11X Cs2 C17 17.9(3) . .
O1 Cs2 O5 113.42(14) . 2_655
O7 Cs2 O5 48.88(12) . 2_655
O5 Cs2 O5 108.59(9) . 2_655
O6 Cs2 O5 49.32(12) 2_655 2_655
C13X Cs2 O5 109.7(3) . 2_655
C11X Cs2 O5 94.5(3) . 2_655
C17 Cs2 O5 110.4(2) . 2_655
O1 Cs2 O7 73.29(14) . 2_655
O7 Cs2 O7 108.48(9) . 2_655
O5 Cs2 O7 48.78(11) . 2_655
O6 Cs2 O7 49.30(11) 2_655 2_655
C13X Cs2 O7 149.0(3) . 2_655
C11X Cs2 O7 172.4(3) . 2_655
C17 Cs2 O7 163.1(2) . 2_655
O5 Cs2 O7 86.43(11) 2_655 2_655
O1 Cs2 C2 99.1(3) . .
O7 Cs2 C2 75.5(3) . .
O5 Cs2 C2 143.6(2) . .
O6 Cs2 C2 119.5(2) 2_655 .
C13X Cs2 C2 27.0(4) . .
C11X Cs2 C2 7.5(4) . .
C17 Cs2 C2 25.4(3) . .
O5 Cs2 C2 87.9(3) 2_655 .
O7 Cs2 C2 167.7(2) 2_655 .
O1 Cs2 C16X 115.3(3) . .
O7 Cs2 C16X 68.9(3) . .
O5 Cs2 C16X 113.5(3) . .
O6 Cs2 C16X 146.8(2) 2_655 .
C13X Cs2 C16X 41.2(4) . .
C11X Cs2 C16X 24.1(3) . .
C17 Cs2 C16X 15.6(3) . .
O5 Cs2 C16X 102.9(2) 2_655 .
O7 Cs2 C16X 162.2(3) 2_655 .
C2 Cs2 C16X 30.1(3) . .
O1 Cs2 C26X 72.4(3) . .
O7 Cs2 C26X 113.3(3) . .
O5 Cs2 C26X 114.7(4) . .
O6 Cs2 C26X 137.5(4) 2_655 .
C13X Cs2 C26X 24.2(4) . .
C11X Cs2 C26X 41.2(4) . .
C17 Cs2 C26X 30.3(4) . .
O5 Cs2 C26X 133.6(4) 2_655 .
O7 Cs2 C26X 135.4(3) 2_655 .
C2 Cs2 C26X 46.8(5) . .
C16X Cs2 C26X 44.5(4) . .
C41 O2 C42 113.0(7) . .
C41 O2 Cs1 123.1(5) . 2_666
C42 O2 Cs1 123.1(5) . 2_666
C41 O2 Cs1 94.2(4) . .
C42 O2 Cs1 99.9(4) . .
Cs1 O2 Cs1 68.97(10) 2_666 .
C39 O3 C40 112.5(6) . .
C39 O3 Cs1 126.2(5) . .
C40 O3 Cs1 121.2(5) . .
C39 O3 Cs1 100.7(4) . 2_666
C40 O3 Cs1 103.0(4) . 2_666
Cs1 O3 Cs1 70.53(10) . 2_666
C37 O4 C38 112.9(7) . .
C37 O4 Cs1 125.0(5) . 2_666
C38 O4 Cs1 121.5(5) . 2_666
C37 O4 Cs1 97.8(4) . .
C38 O4 Cs1 98.4(4) . .
Cs1 O4 Cs1 68.52(10) 2_666 .
C32 O5 C31 111.5(5) . .
C32 O5 Cs2 125.3(4) . .
C31 O5 Cs2 122.7(4) . .
C32 O5 Cs2 105.3(4) . 2_655
C31 O5 Cs2 102.1(4) . 2_655
Cs2 O5 Cs2 71.41(9) . 2_655
C33 O6 C34 111.0(5) . .
C33 O6 Cs2 123.6(4) . 2_655
C34 O6 Cs2 122.8(4) . 2_655
C33 O6 Cs2 92.6(4) . .
C34 O6 Cs2 95.7(3) . .
Cs2 O6 Cs2 67.91(8) 2_655 .
C35 O7 C36 110.2(6) . .
C35 O7 Cs2 126.2(4) . .
C36 O7 Cs2 123.3(4) . .
C35 O7 Cs2 103.8(4) . 2_655
C36 O7 Cs2 101.9(4) . 2_655
Cs2 O7 Cs2 71.52(9) . 2_655
C3 C1 C12 120.2(12) . .
C3 C1 C7 114.2(12) . .
C12 C1 C7 122.4(11) . .
C3 C1 Cs1 84.0(11) . .
C12 C1 Cs1 75.0(10) . .
C7 C1 Cs1 94.0(13) . .
C23 C2 C3 124.4(12) . .
C23 C2 C17 127.2(13) . .
C3 C2 C17 107.1(10) . .
C23 C2 Cs2 100.4(11) . .
C3 C2 Cs2 105.3(13) . .
C17 C2 Cs2 74.3(10) . .
C23 C2 Cs1 109.5(12) . .
C3 C2 Cs1 60.3(10) . .
C17 C2 Cs1 84.7(9) . .
Cs2 C2 Cs1 149.9(4) . .
C1 C3 C2 106.9(11) . .
C1 C3 C15 126.1(12) . .
C2 C3 C15 123.0(12) . .
C1 C3 Cs1 72.6(11) . .
C2 C3 Cs1 99.0(12) . .
C15 C3 Cs1 80.3(6) . .
C19 C4 C15 123.6(11) . .
C19 C4 H4 118.2 . .
C15 C4 H4 118.2 . .
C6 C5 C14 113.3(11) . .
C6 C5 C15 117.3(11) . .
C14 C5 C15 127.5(12) . .
C6 C5 Cs1 73.7(8) . .
C14 C5 Cs1 97.7(9) . .
C15 C5 Cs1 83.8(8) . .
C16 C6 C12 103.6(10) . .
C16 C6 C5 123.9(11) . .
C12 C6 C5 125.8(12) . .
C16 C6 Cs1 86.7(7) . .
C12 C6 Cs1 76.7(7) . .
C5 C6 Cs1 81.3(9) . .
C1 C7 C17 103.4(10) . .
C1 C7 C21 114.2(10) . .
C17 C7 C21 140.3(11) . .
C1 C7 Cs1 63.3(11) . .
C17 C7 Cs1 94.5(8) . .
C21 C7 Cs1 91.6(7) . .
C25 C8 C17 118.8(13) . .
C25 C8 Cs2 91.4(12) . .
C17 C8 Cs2 67.8(10) . .
C25 C8 H8 120.6 . .
C17 C8 H8 120.6 . .
Cs2 C8 H8 110.3 . .
C12 C9 C20 115.3(11) . .
C12 C9 C11 102.5(10) . .
C20 C9 C11 138.6(12) . .
C12 C9 Cs1 66.9(6) . .
C20 C9 Cs1 95.1(9) . .
C11 C9 Cs1 84.3(8) . .
C14 C10 C18 124.6(12) . .
C14 C10 H10 117.7 . .
C18 C10 H10 117.7 . .
C13 C11 C16 116.4(11) . .
C13 C11 C9 136.3(12) . .
C16 C11 C9 106.5(11) . .
C13 C11 Cs1 114.7(9) . .
C16 C11 Cs1 70.1(7) . .
C9 C11 Cs1 72.0(8) . .
C1 C12 C9 123.8(11) . .
C1 C12 C6 115.8(9) . .
C9 C12 C6 115.9(11) . .
C1 C12 Cs1 80.6(11) . .
C9 C12 Cs1 89.6(7) . .
C6 C12 Cs1 78.2(7) . .
C11 C13 C26 116.4(11) . .
C11 C13 H13 121.8 . .
C26 C13 H13 121.8 . .
C10 C14 C5 121.8(12) . .
C10 C14 Cs1 92.4(7) . .
C5 C14 Cs1 60.4(8) . .
C10 C14 H14 119.1 . .
C5 C14 H14 119.1 . .
Cs1 C14 H14 117.7 . .
C4 C15 C3 111.4(11) . .
C4 C15 C5 133.1(11) . .
C3 C15 C5 114.4(9) . .
C4 C15 Cs1 111.0(9) . .
C3 C15 Cs1 75.8(6) . .
C5 C15 Cs1 72.0(7) . .
C6 C16 C18 121.3(11) . .
C6 C16 C11 111.3(11) . .
C18 C16 C11 125.9(11) . .
C6 C16 Cs1 69.6(7) . .
C18 C16 Cs1 99.6(7) . .
C11 C16 Cs1 86.8(7) . .
C7 C17 C8 137.9(11) . .
C7 C17 C2 108.4(10) . .
C8 C17 C2 113.2(11) . .
C7 C17 Cs2 104.7(8) . .
C8 C17 Cs2 88.8(11) . .
C2 C17 Cs2 80.3(11) . .
C22 C18 C10 131.3(12) . .
C22 C18 C16 114.4(11) . .
C10 C18 C16 113.8(11) . .
C4 C19 C23 124.1(11) . .
C4 C19 H19 118.0 . .
C23 C19 H19 118.0 . .
C21 C20 C9 121.8(11) . .
C21 C20 Cs1 83.3(7) . .
C9 C20 Cs1 63.5(8) . .
C21 C20 H20 119.1 . .
C9 C20 H20 119.1 . .
Cs1 C20 H20 125.4 . .
C20 C21 C7 122.0(10) . .
C20 C21 H21 119.0 . .
C7 C21 H21 119.0 . .
C26 C22 C18 119.8(12) . .
C26 C22 H22 120.1 . .
C18 C22 H22 120.1 . .
C2 C23 C24 116.1(11) . .
C2 C23 C19 111.9(10) . .
C24 C23 C19 131.9(11) . .
C2 C23 Cs2 59.4(10) . .
C24 C23 Cs2 86.5(8) . .
C19 C23 Cs2 121.8(7) . .
C23 C24 C25 118.5(11) . .
C23 C24 H24 120.8 . .
C25 C24 H24 120.8 . .
C8 C25 C24 125.6(12) . .
C8 C25 Cs2 68.0(12) . .
C24 C25 Cs2 86.7(8) . .
C8 C25 H25 117.2 . .
C24 C25 H25 117.2 . .
Cs2 C25 H25 118.1 . .
C22 C26 C13 126.1(12) . .
C22 C26 H26 116.9 . .
C13 C26 H26 116.9 . .
C3X C1X C12X 119.6(13) . .
C3X C1X C7X 113.8(12) . .
C12X C1X C7X 121.5(12) . .
C3X C1X Cs1 80.5(9) . .
C12X C1X Cs1 78.9(7) . .
C7X C1X Cs1 88.2(11) . .
C23X C2X C3X 124.8(13) . .
C23X C2X C17X 125.6(13) . .
C3X C2X C17X 107.9(11) . .
C23X C2X Cs1 106.7(9) . .
C3X C2X Cs1 65.0(8) . .
C17X C2X Cs1 82.2(8) . .
C1X C3X C2X 106.7(11) . .
C1X C3X C15X 126.0(13) . .
C2X C3X C15X 123.8(13) . .
C1X C3X Cs1 74.8(9) . .
C2X C3X Cs1 92.1(9) . .
C15X C3X Cs1 84.7(9) . .
C19X C4X C15X 123.5(15) . .
C19X C4X H4X 118.2 . .
C15X C4X H4X 118.2 . .
C15X C5X C6X 118.0(11) . .
C15X C5X C14X 128.9(13) . .
C6X C5X C14X 112.4(13) . .
C15X C5X Cs1 76.7(8) . .
C6X C5X Cs1 74.5(11) . .
C14X C5X Cs1 110.2(11) . .
C16X C6X C12X 103.6(12) . .
C16X C6X C5X 125.6(15) . .
C12X C6X C5X 125.7(13) . .
C16X C6X Cs1 95.6(14) . .
C12X C6X Cs1 71.3(11) . .
C5X C6X Cs1 81.5(11) . .
C1X C7X C17X 103.5(11) . .
C1X C7X C21X 114.3(11) . .
C17X C7X C21X 139.6(13) . .
C1X C7X Cs1 67.4(10) . .
C17X C7X Cs1 88.0(10) . .
C21X C7X Cs1 93.2(10) . .
C25X C8X C17X 120.4(14) . .
C25X C8X Cs2 96.4(9) . 1_565
C17X C8X Cs2 126.5(10) . 1_565
C25X C8X H8X 119.8 . .
C17X C8X H8X 119.8 . .
C12X C9X C20X 114.2(12) . .
C12X C9X C11X 102.4(11) . .
C20X C9X C11X 140.9(14) . .
C12X C9X Cs1 65.4(8) . .
C20X C9X Cs1 91.3(11) . .
C11X C9X Cs1 91.7(12) . .
C14X C10X C18X 125.4(15) . .
C14X C10X H10X 117.3 . .
C18X C10X H10X 117.3 . .
C13X C11X C16X 115.9(14) . .
C13X C11X C9X 137.7(15) . .
C16X C11X C9X 106.4(12) . .
C13X C11X Cs2 76.7(12) . .
C16X C11X Cs2 85.4(13) . .
C9X C11X Cs2 109.1(14) . .
C13X C11X Cs1 122.6(16) . .
C16X C11X Cs1 75.4(11) . .
C9X C11X Cs1 66.0(10) . .
Cs2 C11X Cs1 157.2(5) . .
C1X C12X C6X 116.1(11) . .
C1X C12X C9X 124.7(12) . .
C6X C12X C9X 115.7(12) . .
C1X C12X Cs1 76.1(7) . .
C6X C12X Cs1 84.4(12) . .
C9X C12X Cs1 91.1(9) . .
C11X C13X C26X 116.2(15) . .
C11X C13X Cs2 78.9(13) . .
C26X C13X Cs2 86.8(16) . .
C11X C13X H13X 121.9 . .
C26X C13X H13X 121.9 . .
Cs2 C13X H13X 103.6 . .
C10X C14X C5X 121.6(17) . .
C10X C14X H14X 119.2 . .
C5X C14X H14X 119.2 . .
C5X C15X C4X 133.5(13) . .
C5X C15X C3X 114.2(10) . .
C4X C15X C3X 110.6(12) . .
C5X C15X Cs1 79.5(8) . .
C4X C15X Cs1 104.6(11) . .
C3X C15X Cs1 70.6(8) . .
C6X C16X C11X 111.7(12) . .
C6X C16X C18X 119.5(13) . .
C11X C16X C18X 127.2(14) . .
C6X C16X Cs2 115.4(14) . .
C11X C16X Cs2 70.5(13) . .
C18X C16X Cs2 97.2(9) . .
C6X C16X Cs1 63.0(12) . .
C11X C16X Cs1 82.9(12) . .
C18X C16X Cs1 108.8(11) . .
Cs2 C16X Cs1 150.8(4) . .
C7X C17X C8X 137.8(13) . .
C7X C17X C2X 108.1(11) . .
C8X C17X C2X 113.6(12) . .
C7X C17X Cs1 69.1(10) . .
C8X C17X Cs1 116.1(10) . .
C2X C17X Cs1 74.5(7) . .
C22X C18X C10X 134.6(15) . .
C22X C18X C16X 111.7(14) . .
C10X C18X C16X 113.6(13) . .
C4X C19X C23X 125.2(14) . .
C4X C19X H19X 117.4 . .
C23X C19X H19X 117.4 . .
C21X C20X C9X 121.9(12) . .
C21X C20X Cs1 78.1(10) . .
C9X C20X Cs1 66.9(10) . .
C21X C20X H20X 119.0 . .
C9X C20X H20X 119.0 . .
Cs1 C20X H20X 128.1 . .
C20X C21X C7X 122.7(11) . .
C20X C21X Cs1 80.9(10) . .
C7X C21X Cs1 64.5(9) . .
C20X C21X H21X 118.7 . .
C7X C21X H21X 118.7 . .
Cs1 C21X H21X 127.8 . .
C26X C22X C18X 122.3(16) . .
C26X C22X Cs2 66.2(16) . .
C18X C22X Cs2 84.6(10) . .
C26X C22X H22X 118.8 . .
C18X C22X H22X 118.8 . .
Cs2 C22X H22X 121.0 . .
C2X C23X C24X 117.1(13) . .
C2X C23X C19X 111.1(12) . .
C24X C23X C19X 131.3(14) . .
C23X C24X C25X 118.5(13) . .
C23X C24X H24X 120.8 . .
C25X C24X H24X 120.8 . .
C8X C25X C24X 124.2(13) . .
C8X C25X H25X 117.9 . .
C24X C25X H25X 117.9 . .
C22X C26X C13X 125.5(16) . .
C22X C26X Cs2 93.3(17) . .
C13X C26X Cs2 69.0(14) . .
C22X C26X H26X 117.2 . .
C13X C26X H26X 117.2 . .
Cs2 C26X H26X 109.2 . .
C27 O1 C30 107.8(7) . .
C27 O1 Cs2 129.4(5) . .
C30 O1 Cs2 110.2(6) . .
O1 C27 C28 104.5(7) . .
O1 C27 H27A 110.8 . .
C28 C27 H27A 110.8 . .
O1 C27 H27B 110.8 . .
C28 C27 H27B 110.8 . .
H27A C27 H27B 108.9 . .
C27 C28 C29 102.4(7) . .
C27 C28 H28A 111.3 . .
C29 C28 H28A 111.3 . .
C27 C28 H28B 111.3 . .
C29 C28 H28B 111.3 . .
H28A C28 H28B 109.2 . .
C30 C29 C28 102.1(8) . .
C30 C29 H29A 111.4 . .
C28 C29 H29A 111.4 . .
C30 C29 H29B 111.4 . .
C28 C29 H29B 111.4 . .
H29A C29 H29B 109.2 . .
C29 C30 O1 108.1(9) . .
C29 C30 H30A 110.1 . .
O1 C30 H30A 110.1 . .
C29 C30 H30B 110.1 . .
O1 C30 H30B 110.1 . .
H30A C30 H30B 108.4 . .
O5 C31 C36 110.4(6) . 2_655
O5 C31 H31A 109.6 . .
C36 C31 H31A 109.6 2_655 .
O5 C31 H31B 109.6 . .
C36 C31 H31B 109.6 2_655 .
H31A C31 H31B 108.1 . .
O5 C32 C33 108.0(6) . .
O5 C32 H32A 110.1 . .
C33 C32 H32A 110.1 . .
O5 C32 H32B 110.1 . .
C33 C32 H32B 110.1 . .
H32A C32 H32B 108.4 . .
O6 C33 C32 109.1(6) . .
O6 C33 H33A 109.9 . .
C32 C33 H33A 109.9 . .
O6 C33 H33B 109.9 . .
C32 C33 H33B 109.9 . .
H33A C33 H33B 108.3 . .
O6 C34 C35 109.8(6) . .
O6 C34 H34A 109.7 . .
C35 C34 H34A 109.7 . .
O6 C34 H34B 109.7 . .
C35 C34 H34B 109.7 . .
H34A C34 H34B 108.2 . .
O7 C35 C34 110.1(6) . .
O7 C35 H35A 109.6 . .
C34 C35 H35A 109.6 . .
O7 C35 H35B 109.6 . .
C34 C35 H35B 109.6 . .
H35A C35 H35B 108.2 . .
O7 C36 C31 109.7(6) . 2_655
O7 C36 H36A 109.7 . .
C31 C36 H36A 109.7 2_655 .
O7 C36 H36B 109.7 . .
C31 C36 H36B 109.7 2_655 .
H36A C36 H36B 108.2 . .
O4 C37 C42 108.7(7) . 2_666
O4 C37 H37A 110.0 . .
C42 C37 H37A 110.0 2_666 .
O4 C37 H37B 110.0 . .
C42 C37 H37B 110.0 2_666 .
H37A C37 H37B 108.3 . .
O4 C38 C39 110.2(7) . .
O4 C38 H38A 109.6 . .
C39 C38 H38A 109.6 . .
O4 C38 H38B 109.6 . .
C39 C38 H38B 109.6 . .
H38A C38 H38B 108.1 . .
O3 C39 C38 109.5(6) . .
O3 C39 Cs1 58.6(3) . 2_666
C38 C39 Cs1 90.9(5) . 2_666
O3 C39 H39A 109.8 . .
C38 C39 H39A 109.8 . .
Cs1 C39 H39A 65.1 2_666 .
O3 C39 H39B 109.8 . .
C38 C39 H39B 109.8 . .
Cs1 C39 H39B 159.1 2_666 .
H39A C39 H39B 108.2 . .
O3 C40 C41 108.6(6) . .
O3 C40 H40A 110.0 . .
C41 C40 H40A 110.0 . .
O3 C40 H40B 110.0 . .
C41 C40 H40B 110.0 . .
H40A C40 H40B 108.4 . .
O2 C41 C40 110.3(7) . .
O2 C41 H41A 109.6 . .
C40 C41 H41A 109.6 . .
O2 C41 H41B 109.6 . .
C40 C41 H41B 109.6 . .
H41A C41 H41B 108.1 . .
O2 C42 C37 109.6(7) . 2_666
O2 C42 H42A 109.7 . .
C37 C42 H42A 109.7 2_666 .
O2 C42 H42B 109.7 . .
C37 C42 H42B 109.7 2_666 .
H42A C42 H42B 108.2 . .

loop_
_geom_bond_atom_site_label_1
_geom_bond_atom_site_label_2
_geom_bond_distance
_geom_bond_site_symmetry_2
Cs1 C1X 3.187(13) .
Cs1 C12X 3.222(12) .
Cs1 O3 3.223(5) .
Cs1 C12 3.227(10) .
Cs1 C6 3.246(14) .
Cs1 C3X 3.257(16) .
Cs1 O4 3.262(5) 2_666
Cs1 O2 3.289(5) 2_666
Cs1 C1 3.30(2) .
Cs1 C5 3.342(16) .
Cs1 C6X 3.38(2) .
Cs1 O3 3.399(5) 2_666
Cs2 O1 3.160(7) .
Cs2 O7 3.241(5) .
Cs2 O5 3.253(5) .
Cs2 O6 3.286(4) 2_655
Cs2 C13X 3.313(17) .
Cs2 C11X 3.34(3) .
Cs2 C17 3.338(11) .
Cs2 O5 3.379(4) 2_655
Cs2 O7 3.382(5) 2_655
Cs2 C2 3.42(2) .
Cs2 C16X 3.531(18) .
Cs2 C26X 3.54(3) .
O2 C41 1.388(10) .
O2 C42 1.419(10) .
O2 Cs1 3.289(5) 2_666
O3 C39 1.409(11) .
O3 C40 1.434(10) .
O3 Cs1 3.399(5) 2_666
O4 C37 1.390(10) .
O4 C38 1.434(9) .
O4 Cs1 3.261(5) 2_666
O5 C32 1.414(9) .
O5 C31 1.421(8) .
O5 Cs2 3.379(4) 2_655
O6 C33 1.416(9) .
O6 C34 1.420(8) .
O6 Cs2 3.287(4) 2_655
O7 C35 1.409(9) .
O7 C36 1.424(8) .
O7 Cs2 3.382(5) 2_655
C1 C3 1.375(15) .
C1 C12 1.385(15) .
C1 C7 1.425(17) .
C2 C23 1.371(16) .
C2 C3 1.400(17) .
C2 C17 1.488(15) .
C3 C15 1.437(14) .
C4 C19 1.358(17) .
C4 C15 1.425(16) .
C4 H4 0.9500 .
C5 C6 1.430(16) .
C5 C14 1.437(15) .
C5 C15 1.439(15) .
C6 C16 1.392(16) .
C6 C12 1.406(14) .
C7 C17 1.429(16) .
C7 C21 1.450(15) .
C8 C25 1.364(18) .
C8 C17 1.436(18) .
C8 H8 0.9500 .
C9 C12 1.399(14) .
C9 C20 1.428(17) .
C9 C11 1.483(16) .
C10 C14 1.379(17) .
C10 C18 1.419(16) .
C10 H10 0.9500 .
C11 C13 1.406(17) .
C11 C16 1.444(15) .
C13 C26 1.446(18) .
C13 H13 0.9500 .
C14 H14 0.9500 .
C16 C18 1.437(15) .
C18 C22 1.416(17) .
C19 C23 1.457(15) .
C19 H19 0.9500 .
C20 C21 1.405(17) .
C20 H20 0.9500 .
C21 H21 0.9500 .
C22 C26 1.360(18) .
C22 H22 0.9500 .
C23 C24 1.396(15) .
C24 C25 1.433(16) .
C24 H24 0.9500 .
C25 H25 0.9500 .
C26 H26 0.9500 .
C1X C3X 1.379(16) .
C1X C12X 1.389(15) .
C1X C7X 1.423(16) .
C2X C23X 1.378(18) .
C2X C3X 1.394(17) .
C2X C17X 1.472(18) .
C3X C15X 1.444(16) .
C4X C19X 1.352(19) .
C4X C15X 1.441(18) .
C4X H4X 0.9500 .
C5X C15X 1.425(17) .
C5X C6X 1.427(18) .
C5X C14X 1.436(17) .
C6X C16X 1.384(19) .
C6X C12X 1.396(15) .
C7X C17X 1.436(17) .
C7X C21X 1.445(16) .
C8X C25X 1.356(18) .
C8X C17X 1.438(17) .
C8X Cs2 3.748(13) 1_565
C8X H8X 0.9500 .
C9X C12X 1.412(15) .
C9X C20X 1.426(18) .
C9X C11X 1.473(18) .
C10X C14X 1.37(2) .
C10X C18X 1.412(19) .
C10X H10X 0.9500 .
C11X C13X 1.405(18) .
C11X C16X 1.444(19) .
C13X C26X 1.46(2) .
C13X H13X 0.9500 .
C14X H14X 0.9500 .
C16X C18X 1.458(18) .
C18X C22X 1.403(19) .
C19X C23X 1.454(18) .
C19X H19X 0.9500 .
C20X C21X 1.401(18) .
C20X H20X 0.9500 .
C21X H21X 0.9500 .
C22X C26X 1.35(2) .
C22X H22X 0.9500 .
C23X C24X 1.414(17) .
C24X C25X 1.421(18) .
C24X H24X 0.9500 .
C25X H25X 0.9500 .
C26X H26X 0.9500 .
O1 C27 1.433(10) .
O1 C30 1.445(11) .
C27 C28 1.486(13) .
C27 H27A 0.9900 .
C27 H27B 0.9900 .
C28 C29 1.507(14) .
C28 H28A 0.9900 .
C28 H28B 0.9900 .
C29 C30 1.429(13) .
C29 H29A 0.9900 .
C29 H29B 0.9900 .
C30 H30A 0.9900 .
C30 H30B 0.9900 .
C31 C36 1.470(11) 2_655
C31 H31A 0.9900 .
C31 H31B 0.9900 .
C32 C33 1.501(11) .
C32 H32A 0.9900 .
C32 H32B 0.9900 .
C33 H33A 0.9900 .
C33 H33B 0.9900 .
C34 C35 1.478(11) .
C34 H34A 0.9900 .
C34 H34B 0.9900 .
C35 H35A 0.9900 .
C35 H35B 0.9900 .
C36 C31 1.470(11) 2_655
C36 H36A 0.9900 .
C36 H36B 0.9900 .
C37 C42 1.486(13) 2_666
C37 H37A 0.9900 .
C37 H37B 0.9900 .
C38 C39 1.440(13) .
C38 H38A 0.9900 .
C38 H38B 0.9900 .
C39 Cs1 3.915(8) 2_666
C39 H39A 0.9900 .
C39 H39B 0.9900 .
C40 C41 1.466(13) .
C40 H40A 0.9900 .
C40 H40B 0.9900 .
C41 H41A 0.9900 .
C41 H41B 0.9900 .
C42 C37 1.486(13) 2_666
C42 H42A 0.9900 .
C42 H42B 0.9900 .
